data_1517632
loop_
_publ_author_name
'Tiffany M. Smith'
'Jose Vargas'
'Diona Symester'
'Michael Tichenor'
'Charles J. O-Connor'
'Jon Zubieta'

_publ_section_title
;
 Metal-organophosphonate chemistry: Hydrothermal syntheses and structures
 of copper(II)-xylyldiphosphonates with organonitrogen coligands
;
_journal_name_full
;
Inorganica Chimica Acta
;
_journal_page_first 63
_journal_page_last 77
_journal_volume 403
_journal_year 2013
_chemical_formula_moiety 'C24 H26 Cu N3 O10 P3, 0.5(C8 H12 O6 P2), H2 O'
_chemical_formula_sum 'C28 H34 Cu N3 O14 P4'
_chemical_formula_weight 824.00
_space_group_IT_number 2
_symmetry_cell_setting triclinic
_symmetry_space_group_name_Hall '-P 1'
_symmetry_space_group_name_H-M 'P -1'
_atom_sites_solution_hydrogens geom
_atom_sites_solution_primary direct
_atom_sites_solution_secondary difmap
_cell_angle_alpha 78.920(2)
_cell_angle_beta 78.942(2)
_cell_angle_gamma 75.774(2)
_cell_formula_units_Z 2
_cell_length_a 10.7313(16)
_cell_length_b 11.4004(16)
_cell_length_c 14.482(2)
_cell_measurement_reflns_used 9920
_cell_measurement_temperature 90(2)
_cell_measurement_theta_max 27.09
_cell_measurement_theta_min 2.41
_cell_volume 1665.8(4)
_computing_cell_refinement 'Bruker SAINT (Bruker, 2011)'
_computing_data_collection 'Bruker APEX2 (Bruker, 2011)'
_computing_data_reduction 'Bruker SAINT (Bruker, 2011)'
_computing_molecular_graphics 'CrystalMaker (Palmer, 2010)'
_computing_publication_material 'Bruker SHELXTL (Bruker, 2011)'
_computing_structure_refinement 'SHELXL-97 (Sheldrick, 2008)'
_computing_structure_solution 'SHELXS-97 (Sheldrick, 2008)'
_diffrn_ambient_temperature 90(2)
_diffrn_measured_fraction_theta_full 0.996
_diffrn_measured_fraction_theta_max 0.996
_diffrn_measurement_device_type 'Bruker APEX-II CCD'
_diffrn_measurement_method '\f and \w scans'
_diffrn_radiation_monochromator graphite
_diffrn_radiation_source 'fine-focus sealed tube'
_diffrn_radiation_type MoK\a
_diffrn_radiation_wavelength 0.71073
_diffrn_reflns_av_R_equivalents 0.0255
_diffrn_reflns_av_sigmaI/netI 0.0229
_diffrn_reflns_limit_h_max 13
_diffrn_reflns_limit_h_min -13
_diffrn_reflns_limit_k_max 13
_diffrn_reflns_limit_k_min -13
_diffrn_reflns_limit_l_max 17
_diffrn_reflns_limit_l_min -17
_diffrn_reflns_number 19147
_diffrn_reflns_theta_full 25.68
_diffrn_reflns_theta_max 25.68
_diffrn_reflns_theta_min 1.45
_exptl_absorpt_coefficient_mu 0.922
_exptl_absorpt_correction_T_max 0.7455
_exptl_absorpt_correction_T_min 0.7015
_exptl_absorpt_correction_type multi-scan
_exptl_absorpt_process_details 'SADABS SHELXL-97 (Sheldrick, 2008)'
_exptl_crystal_colour green
_exptl_crystal_density_diffrn 1.643
_exptl_crystal_density_method 'not measured'
_exptl_crystal_description block
_exptl_crystal_F_000 848
_exptl_crystal_size_max 0.205
_exptl_crystal_size_mid 0.187
_exptl_crystal_size_min 0.148
_refine_diff_density_max 0.474
_refine_diff_density_min -0.415
_refine_diff_density_rms 0.066
_refine_ls_extinction_method none
_refine_ls_goodness_of_fit_ref 1.029
_refine_ls_hydrogen_treatment mixed
_refine_ls_matrix_type full
_refine_ls_number_parameters 464
_refine_ls_number_reflns 6297
_refine_ls_number_restraints 2
_refine_ls_restrained_S_all 1.029
_refine_ls_R_factor_all 0.0338
_refine_ls_R_factor_gt 0.0294
_refine_ls_shift/su_max 0.000
_refine_ls_shift/su_mean 0.000
_refine_ls_structure_factor_coef Fsqd
_refine_ls_weighting_details 'calc w=1/[\s^2^(Fo^2^)+(0.0418P)^2^+1.9374P] where P=(Fo^2^+2Fc^2^)/3'
_refine_ls_weighting_scheme calc
_refine_ls_wR_factor_gt 0.0795
_refine_ls_wR_factor_ref 0.0816
_reflns_number_gt 5599
_reflns_number_total 6297
_reflns_threshold_expression >2sigma(I)
_cod_data_source_file ICA-2013-403-63-77-10.cif
_cod_data_source_block compound_10
_cod_original_sg_symbol_Hall -P1
_cod_original_sg_symbol_H-M P-1
_cod_database_code 1517632

loop_
_symmetry_equiv_pos_as_xyz
'x, y, z'
'-x, -y, -z'

loop_
_atom_site_label
_atom_site_type_symbol
_atom_site_fract_x
_atom_site_fract_y
_atom_site_fract_z
_atom_site_U_iso_or_equiv
_atom_site_adp_type
_atom_site_occupancy
_atom_site_symmetry_multiplicity
_atom_site_calc_flag
_atom_site_refinement_flags
Cu1 Cu 0.47799(3) 0.48220(2) 0.282209(18) 0.01297(8) Uani 1 1 d .
P1 P 0.33463(5) 0.59730(5) 0.10872(4) 0.01184(12) Uani 1 1 d .
P2 P -0.06585(5) 0.11608(5) 0.31707(4) 0.01314(12) Uani 1 1 d .
P3 P 0.21714(5) 0.75235(5) 0.39417(4) 0.01172(12) Uani 1 1 d .
P4 P 0.63895(5) 0.06750(5) 0.14169(4) 0.01438(13) Uani 1 1 d .
O1 O 0.66418(15) 0.35239(14) 0.23640(11) 0.0191(3) Uani 1 1 d .
H1' H 0.6498 0.3065 0.2026 0.023 Uiso 1 1 calc R
H1'' H 0.7073 0.3148 0.2749 0.023 Uiso 1 1 d R
O2 O 0.42969(15) 0.49616(14) 0.16008(10) 0.0146(3) Uani 1 1 d .
O3 O 0.28901(15) 0.66162(15) 0.32786(11) 0.0169(3) Uani 1 1 d .
O4 O 0.27902(15) 0.70822(15) 0.48838(11) 0.0170(3) Uani 1 1 d .
H4' H 0.2297 0.7422 0.5327 0.020 Uiso 1 1 calc R
O5 O 0.22341(15) 0.88376(14) 0.35245(12) 0.0191(3) Uani 1 1 d .
O6 O 0.39685(15) 0.70250(14) 0.05456(11) 0.0163(3) Uani 1 1 d .
O7 O 0.21159(15) 0.64583(15) 0.17974(11) 0.0163(3) Uani 1 1 d .
H7' H 0.2344 0.6517 0.2307 0.020 Uiso 1 1 calc R
O8 O 0.05026(15) 0.07379(14) 0.37302(12) 0.0184(3) Uani 1 1 d .
H8' H 0.0960 0.0073 0.3576 0.022 Uiso 1 1 calc R
O9 O -0.15673(15) 0.22698(14) 0.35115(11) 0.0174(3) Uani 1 1 d .
O10 O -0.12971(16) 0.00340(14) 0.32953(11) 0.0184(3) Uani 1 1 d .
H10' H -0.1830 0.0173 0.2911 0.022 Uiso 1 1 calc R
O11 O 0.68963(16) 0.01732(15) 0.23268(11) 0.0205(4) Uani 1 1 d .
O12 O 0.64612(16) 0.20422(14) 0.10950(11) 0.0172(3) Uani 1 1 d .
H12' H 0.6272 0.2272 0.0542 0.021 Uiso 1 1 calc R
O13 O 0.49262(15) 0.06701(15) 0.14562(12) 0.0185(3) Uani 1 1 d .
H13' H 0.4824 -0.0054 0.1589 0.022 Uiso 1 1 calc R
O90 O 0.3916(2) 0.88107(18) 0.17559(14) 0.0296(4) Uani 1 1 d D
N1 N 0.59583(17) 0.60532(16) 0.25678(13) 0.0127(4) Uani 1 1 d .
N2 N 0.50597(17) 0.48000(16) 0.41222(13) 0.0121(4) Uani 1 1 d .
N3 N 0.38699(18) 0.34748(17) 0.35266(13) 0.0148(4) Uani 1 1 d .
C1 C 0.6599(2) 0.6394(2) 0.17105(15) 0.0147(4) Uani 1 1 d .
H1A H 0.6223 0.6427 0.1161 0.018 Uiso 1 1 calc R
C2 C 0.7796(2) 0.6701(2) 0.15982(16) 0.0163(5) Uani 1 1 d .
H2 H 0.8234 0.6938 0.0981 0.020 Uiso 1 1 calc R
C3 C 0.8344(2) 0.6658(2) 0.23981(17) 0.0195(5) Uani 1 1 d .
H3 H 0.9183 0.6826 0.2335 0.023 Uiso 1 1 calc R
C4 C 0.7654(2) 0.6365(2) 0.32928(16) 0.0171(5) Uani 1 1 d .
H4 H 0.7995 0.6360 0.3852 0.020 Uiso 1 1 calc R
C5 C 0.6456(2) 0.60816(19) 0.33512(15) 0.0128(4) Uani 1 1 d .
C6 C 0.5699(2) 0.56078(19) 0.42496(15) 0.0116(4) Uani 1 1 d .
C7 C 0.5619(2) 0.58450(19) 0.51780(15) 0.0124(4) Uani 1 1 d .
C8 C 0.3898(2) 0.3228(2) 0.44803(15) 0.0143(4) Uani 1 1 d .
C9 C 0.3632(2) 0.2150(2) 0.50187(17) 0.0192(5) Uani 1 1 d .
H9 H 0.3688 0.1977 0.5680 0.023 Uiso 1 1 calc R
C10 C 0.3281(2) 0.1322(2) 0.45733(18) 0.0231(5) Uani 1 1 d .
H10 H 0.3079 0.0583 0.4930 0.028 Uiso 1 1 calc R
C11 C 0.3232(2) 0.1591(2) 0.36058(18) 0.0224(5) Uani 1 1 d .
H11 H 0.2991 0.1042 0.3290 0.027 Uiso 1 1 calc R
C12 C 0.3541(2) 0.2674(2) 0.31035(17) 0.0191(5) Uani 1 1 d .
H12 H 0.3519 0.2853 0.2438 0.023 Uiso 1 1 calc R
C13 C 0.2751(2) 0.5334(2) 0.02595(15) 0.0145(4) Uani 1 1 d .
H13A H 0.2156 0.5998 -0.0093 0.017 Uiso 1 1 calc R
H13B H 0.3495 0.5007 -0.0209 0.017 Uiso 1 1 calc R
C14 C 0.2039(2) 0.4323(2) 0.07154(15) 0.0135(4) Uani 1 1 d .
C15 C 0.2675(2) 0.3094(2) 0.08320(15) 0.0149(4) Uani 1 1 d .
H15 H 0.3586 0.2873 0.0630 0.018 Uiso 1 1 calc R
C16 C 0.1989(2) 0.2187(2) 0.12414(15) 0.0149(4) Uani 1 1 d .
H16 H 0.2443 0.1355 0.1315 0.018 Uiso 1 1 calc R
C17 C 0.0654(2) 0.2469(2) 0.15458(15) 0.0148(4) Uani 1 1 d .
C18 C 0.0021(2) 0.3703(2) 0.14483(16) 0.0177(5) Uani 1 1 d .
H18 H -0.0886 0.3926 0.1665 0.021 Uiso 1 1 calc R
C19 C 0.0709(2) 0.4608(2) 0.10363(16) 0.0174(5) Uani 1 1 d .
H19 H 0.0259 0.5441 0.0972 0.021 Uiso 1 1 calc R
C20 C -0.0085(2) 0.1456(2) 0.19132(16) 0.0165(5) Uani 1 1 d .
H20A H 0.0484 0.0687 0.1724 0.020 Uiso 1 1 calc R
H20B H -0.0848 0.1642 0.1577 0.020 Uiso 1 1 calc R
C21 C 0.0480(2) 0.7445(2) 0.42407(16) 0.0154(4) Uani 1 1 d .
H21A H 0.0052 0.7992 0.4718 0.018 Uiso 1 1 calc R
H21B H 0.0061 0.7758 0.3663 0.018 Uiso 1 1 calc R
C22 C 0.0246(2) 0.6176(2) 0.46320(16) 0.0148(4) Uani 1 1 d .
C23 C 0.0550(2) 0.5255(2) 0.40592(16) 0.0166(5) Uani 1 1 d .
H23 H 0.0933 0.5421 0.3413 0.020 Uiso 1 1 calc R
C24 C 0.0299(2) 0.4101(2) 0.44217(16) 0.0169(5) Uani 1 1 d .
H24 H 0.0501 0.3493 0.4018 0.020 Uiso 1 1 calc R
C25 C 0.7261(2) -0.0140(2) 0.04581(16) 0.0168(5) Uani 1 1 d .
H25A H 0.7198 -0.1009 0.0632 0.020 Uiso 1 1 calc R
H25B H 0.6842 0.0205 -0.0117 0.020 Uiso 1 1 calc R
C26 C 0.8677(2) -0.0076(2) 0.02243(16) 0.0155(4) Uani 1 1 d .
C27 C 0.9625(2) -0.0921(2) 0.06814(17) 0.0182(5) Uani 1 1 d .
H27 H 0.9378 -0.1561 0.1153 0.022 Uiso 1 1 calc R
C28 C 0.9075(2) 0.0851(2) -0.04640(16) 0.0177(5) Uani 1 1 d .
H28 H 0.8448 0.1441 -0.0788 0.021 Uiso 1 1 calc R
H90A H 0.345(2) 0.871(2) 0.2286(14) 0.021 Uiso 1 1 d D
H90B H 0.399(3) 0.822(2) 0.1472(18) 0.021 Uiso 1 1 d D

loop_
_atom_site_aniso_label
_atom_site_aniso_U_11
_atom_site_aniso_U_22
_atom_site_aniso_U_33
_atom_site_aniso_U_23
_atom_site_aniso_U_13
_atom_site_aniso_U_12
Cu1 0.01507(14) 0.01575(15) 0.00983(14) -0.00111(10) -0.00391(10) -0.00570(11)
P1 0.0119(3) 0.0144(3) 0.0099(3) -0.0017(2) -0.0022(2) -0.0037(2)
P2 0.0126(3) 0.0131(3) 0.0132(3) -0.0016(2) -0.0024(2) -0.0018(2)
P3 0.0102(3) 0.0129(3) 0.0114(3) -0.0012(2) -0.0023(2) -0.0013(2)
P4 0.0130(3) 0.0150(3) 0.0154(3) -0.0027(2) -0.0015(2) -0.0038(2)
O1 0.0189(8) 0.0191(8) 0.0199(8) -0.0064(7) -0.0090(7) 0.0019(7)
O2 0.0149(8) 0.0178(8) 0.0115(7) -0.0023(6) -0.0044(6) -0.0025(6)
O3 0.0142(8) 0.0234(9) 0.0120(7) -0.0045(6) -0.0028(6) -0.0002(6)
O4 0.0144(8) 0.0220(9) 0.0129(8) -0.0065(6) -0.0037(6) 0.0032(6)
O5 0.0141(8) 0.0141(8) 0.0266(9) 0.0012(7) -0.0018(7) -0.0026(6)
O6 0.0183(8) 0.0174(8) 0.0149(8) -0.0009(6) -0.0032(6) -0.0077(6)
O7 0.0151(8) 0.0212(8) 0.0123(8) -0.0046(6) -0.0017(6) -0.0025(6)
O8 0.0172(8) 0.0153(8) 0.0233(9) -0.0044(7) -0.0089(7) 0.0011(6)
O9 0.0166(8) 0.0191(8) 0.0138(8) -0.0024(6) -0.0027(6) 0.0017(6)
O10 0.0183(8) 0.0172(8) 0.0204(8) 0.0027(6) -0.0081(7) -0.0056(7)
O11 0.0198(8) 0.0241(9) 0.0187(8) 0.0005(7) -0.0050(7) -0.0078(7)
O12 0.0231(9) 0.0158(8) 0.0149(8) -0.0025(6) -0.0035(7) -0.0075(7)
O13 0.0141(8) 0.0168(8) 0.0244(9) -0.0038(7) -0.0004(6) -0.0043(6)
O90 0.0389(11) 0.0292(10) 0.0248(10) -0.0061(8) 0.0043(8) -0.0207(9)
N1 0.0131(9) 0.0124(9) 0.0126(9) -0.0026(7) -0.0022(7) -0.0018(7)
N2 0.0089(9) 0.0132(9) 0.0125(9) -0.0013(7) -0.0026(7) 0.0011(7)
N3 0.0147(9) 0.0169(10) 0.0136(9) -0.0028(7) -0.0034(7) -0.0035(7)
C1 0.0169(11) 0.0153(11) 0.0114(10) -0.0019(8) -0.0031(8) -0.0019(9)
C2 0.0171(11) 0.0179(11) 0.0122(11) -0.0012(9) 0.0007(9) -0.0038(9)
C3 0.0153(11) 0.0249(13) 0.0198(12) -0.0028(10) -0.0021(9) -0.0077(9)
C4 0.0172(11) 0.0225(12) 0.0133(11) -0.0024(9) -0.0056(9) -0.0054(9)
C5 0.0133(11) 0.0121(10) 0.0120(10) -0.0014(8) -0.0034(8) -0.0002(8)
C6 0.0082(10) 0.0123(10) 0.0130(10) -0.0007(8) -0.0036(8) 0.0011(8)
C7 0.0100(10) 0.0131(10) 0.0124(10) -0.0006(8) -0.0027(8) 0.0006(8)
C8 0.0117(10) 0.0178(11) 0.0137(11) -0.0041(9) -0.0022(8) -0.0022(9)
C9 0.0220(12) 0.0195(12) 0.0162(11) -0.0012(9) -0.0036(9) -0.0056(10)
C10 0.0263(13) 0.0186(12) 0.0251(13) -0.0020(10) -0.0002(10) -0.0102(10)
C11 0.0234(13) 0.0234(13) 0.0244(13) -0.0089(10) -0.0003(10) -0.0115(10)
C12 0.0203(12) 0.0244(13) 0.0165(11) -0.0066(9) -0.0040(9) -0.0082(10)
C13 0.0166(11) 0.0184(11) 0.0100(10) -0.0024(8) -0.0037(8) -0.0051(9)
C14 0.0157(11) 0.0193(11) 0.0082(10) -0.0028(8) -0.0045(8) -0.0063(9)
C15 0.0126(11) 0.0222(12) 0.0112(10) -0.0052(9) -0.0025(8) -0.0037(9)
C16 0.0173(11) 0.0172(11) 0.0107(10) -0.0041(8) -0.0030(8) -0.0027(9)
C17 0.0167(11) 0.0197(11) 0.0101(10) -0.0042(9) -0.0019(8) -0.0066(9)
C18 0.0118(11) 0.0209(12) 0.0201(12) -0.0052(9) 0.0005(9) -0.0035(9)
C19 0.0156(11) 0.0168(11) 0.0193(11) -0.0029(9) -0.0029(9) -0.0022(9)
C20 0.0176(11) 0.0187(11) 0.0149(11) -0.0058(9) 0.0001(9) -0.0068(9)
C21 0.0111(10) 0.0143(11) 0.0191(11) -0.0008(9) -0.0022(8) -0.0011(8)
C22 0.0087(10) 0.0149(11) 0.0199(11) -0.0002(9) -0.0038(8) -0.0015(8)
C23 0.0153(11) 0.0189(12) 0.0152(11) -0.0010(9) -0.0015(9) -0.0047(9)
C24 0.0136(11) 0.0176(11) 0.0196(12) -0.0055(9) -0.0012(9) -0.0026(9)
C25 0.0154(11) 0.0160(11) 0.0191(11) -0.0044(9) -0.0020(9) -0.0027(9)
C26 0.0163(11) 0.0141(11) 0.0175(11) -0.0072(9) -0.0004(9) -0.0037(9)
C27 0.0199(12) 0.0147(11) 0.0191(11) -0.0030(9) 0.0008(9) -0.0044(9)
C28 0.0161(11) 0.0171(11) 0.0190(12) -0.0043(9) -0.0033(9) -0.0003(9)

loop_
_atom_type_symbol
_atom_type_description
_atom_type_scat_dispersion_real
_atom_type_scat_dispersion_imag
_atom_type_scat_source
C C 0.0033 0.0016 'International Tables Vol C Tables 4.2.6.8 and 6.1.1.4'
N N 0.0061 0.0033 'International Tables Vol C Tables 4.2.6.8 and 6.1.1.4'
O O 0.0106 0.0060 'International Tables Vol C Tables 4.2.6.8 and 6.1.1.4'
P P 0.1023 0.0942 'International Tables Vol C Tables 4.2.6.8 and 6.1.1.4'
Cu Cu 0.3201 1.2651 'International Tables Vol C Tables 4.2.6.8 and 6.1.1.4'
H H 0.0000 0.0000 'International Tables Vol C Tables 4.2.6.8 and 6.1.1.4'

loop_
_geom_angle_atom_site_label_1
_geom_angle_atom_site_label_2
_geom_angle_atom_site_label_3
_geom_angle
_geom_angle_site_symmetry_1
_geom_angle_site_symmetry_3
O2 Cu1 N2 172.87(7) . .
O2 Cu1 N3 98.98(7) . .
N2 Cu1 N3 79.77(7) . .
O2 Cu1 N1 101.70(7) . .
N2 Cu1 N1 80.06(7) . .
N3 Cu1 N1 159.12(7) . .
O2 Cu1 O1 89.47(6) . .
N2 Cu1 O1 97.62(7) . .
N3 Cu1 O1 94.20(7) . .
N1 Cu1 O1 83.17(7) . .
O2 P1 O6 112.48(9) . .
O2 P1 O7 110.78(9) . .
O6 P1 O7 110.58(9) . .
O2 P1 C13 108.56(10) . .
O6 P1 C13 108.96(9) . .
O7 P1 C13 105.18(10) . .
O9 P2 O8 110.37(9) . .
O9 P2 O10 113.87(9) . .
O8 P2 O10 106.36(9) . .
O9 P2 C20 111.19(10) . .
O8 P2 C20 110.17(10) . .
O10 P2 C20 104.62(10) . .
O3 P3 O5 113.32(9) . .
O3 P3 O4 105.60(9) . .
O5 P3 O4 112.30(9) . .
O3 P3 C21 110.34(10) . .
O5 P3 C21 107.82(10) . .
O4 P3 C21 107.32(10) . .
O11 P4 O12 111.66(9) . .
O11 P4 O13 114.38(9) . .
O12 P4 O13 104.27(9) . .
O11 P4 C25 112.92(10) . .
O12 P4 C25 107.14(10) . .
O13 P4 C25 105.80(10) . .
Cu1 O1 H1' 109.5 . .
Cu1 O1 H1'' 119.2 . .
H1' O1 H1'' 111.2 . .
P1 O2 Cu1 129.68(9) . .
P3 O4 H4' 109.5 . .
P1 O7 H7' 109.5 . .
P2 O8 H8' 109.5 . .
P2 O10 H10' 109.5 . .
P4 O12 H12' 109.5 . .
P4 O13 H13' 109.5 . .
H90A O90 H90B 110(3) . .
C1 N1 C5 118.88(19) . .
C1 N1 Cu1 123.70(15) . .
C5 N1 Cu1 112.01(14) . .
C6 N2 C7 124.77(19) . 2_666
C6 N2 Cu1 117.01(14) . .
C7 N2 Cu1 116.84(15) 2_666 .
C12 N3 C8 119.2(2) . .
C12 N3 Cu1 124.13(16) . .
C8 N3 Cu1 114.72(14) . .
N1 C1 C2 122.0(2) . .
N1 C1 H1A 119.0 . .
C2 C1 H1A 119.0 . .
C1 C2 C3 119.1(2) . .
C1 C2 H2 120.5 . .
C3 C2 H2 120.5 . .
C2 C3 C4 119.2(2) . .
C2 C3 H3 120.4 . .
C4 C3 H3 120.4 . .
C5 C4 C3 118.5(2) . .
C5 C4 H4 120.8 . .
C3 C4 H4 120.8 . .
N1 C5 C4 122.1(2) . .
N1 C5 C6 113.42(19) . .
C4 C5 C6 123.87(19) . .
N2 C6 C7 118.2(2) . .
N2 C6 C5 111.93(18) . .
C7 C6 C5 129.8(2) . .
N2 C7 C6 117.0(2) 2_666 .
N2 C7 C8 112.77(19) 2_666 2_666
C6 C7 C8 130.1(2) . 2_666
N3 C8 C9 121.5(2) . .
N3 C8 C7 112.36(19) . 2_666
C9 C8 C7 125.7(2) . 2_666
C8 C9 C10 118.9(2) . .
C8 C9 H9 120.6 . .
C10 C9 H9 120.6 . .
C11 C10 C9 119.2(2) . .
C11 C10 H10 120.4 . .
C9 C10 H10 120.4 . .
C10 C11 C12 119.0(2) . .
C10 C11 H11 120.5 . .
C12 C11 H11 120.5 . .
N3 C12 C11 122.1(2) . .
N3 C12 H12 118.9 . .
C11 C12 H12 118.9 . .
C14 C13 P1 114.31(15) . .
C14 C13 H13A 108.7 . .
P1 C13 H13A 108.7 . .
C14 C13 H13B 108.7 . .
P1 C13 H13B 108.7 . .
H13A C13 H13B 107.6 . .
C19 C14 C15 117.8(2) . .
C19 C14 C13 120.1(2) . .
C15 C14 C13 122.1(2) . .
C16 C15 C14 120.6(2) . .
C16 C15 H15 119.7 . .
C14 C15 H15 119.7 . .
C15 C16 C17 121.6(2) . .
C15 C16 H16 119.2 . .
C17 C16 H16 119.2 . .
C16 C17 C18 117.8(2) . .
C16 C17 C20 120.3(2) . .
C18 C17 C20 121.8(2) . .
C19 C18 C17 120.5(2) . .
C19 C18 H18 119.8 . .
C17 C18 H18 119.8 . .
C18 C19 C14 121.7(2) . .
C18 C19 H19 119.2 . .
C14 C19 H19 119.2 . .
C17 C20 P2 118.59(15) . .
C17 C20 H20A 107.7 . .
P2 C20 H20A 107.7 . .
C17 C20 H20B 107.7 . .
P2 C20 H20B 107.7 . .
H20A C20 H20B 107.1 . .
C22 C21 P3 114.57(15) . .
C22 C21 H21A 108.6 . .
P3 C21 H21A 108.6 . .
C22 C21 H21B 108.6 . .
P3 C21 H21B 108.6 . .
H21A C21 H21B 107.6 . .
C24 C22 C23 118.1(2) 2_566 .
C24 C22 C21 120.3(2) 2_566 .
C23 C22 C21 121.5(2) . .
C24 C23 C22 121.0(2) . .
C24 C23 H23 119.5 . .
C22 C23 H23 119.5 . .
C23 C24 C22 120.9(2) . 2_566
C23 C24 H24 119.6 . .
C22 C24 H24 119.6 2_566 .
C26 C25 P4 113.18(15) . .
C26 C25 H25A 108.9 . .
P4 C25 H25A 108.9 . .
C26 C25 H25B 108.9 . .
P4 C25 H25B 108.9 . .
H25A C25 H25B 107.8 . .
C27 C26 C28 117.7(2) . .
C27 C26 C25 121.9(2) . .
C28 C26 C25 120.4(2) . .
C28 C27 C26 121.4(2) 2_755 .
C28 C27 H27 119.3 2_755 .
C26 C27 H27 119.3 . .
C27 C28 C26 120.8(2) 2_755 .
C27 C28 H28 119.6 2_755 .
C26 C28 H28 119.6 . .

loop_
_geom_bond_atom_site_label_1
_geom_bond_atom_site_label_2
_geom_bond_distance
_geom_bond_site_symmetry_2
Cu1 O3 2.588(2) .
Cu1 O2 1.9040(15) .
Cu1 N2 1.9572(18) .
Cu1 N3 2.0264(19) .
Cu1 N1 2.0494(18) .
Cu1 O1 2.2446(16) .
P1 O2 1.5188(16) .
P1 O6 1.5266(16) .
P1 O7 1.5639(16) .
P1 C13 1.798(2) .
P2 O9 1.4974(16) .
P2 O8 1.5438(16) .
P2 O10 1.5647(16) .
P2 C20 1.801(2) .
P3 O3 1.5140(16) .
P3 O5 1.5166(16) .
P3 O4 1.5732(15) .
P3 C21 1.804(2) .
P4 O11 1.4804(17) .
P4 O12 1.5552(16) .
P4 O13 1.5618(16) .
P4 C25 1.799(2) .
O1 H1' 0.8400 .
O1 H1'' 0.7863 .
O4 H4' 0.8400 .
O7 H7' 0.8400 .
O8 H8' 0.8400 .
O10 H10' 0.8400 .
O12 H12' 0.8400 .
O13 H13' 0.8400 .
O90 H90A 0.836(17) .
O90 H90B 0.833(17) .
N1 C1 1.336(3) .
N1 C5 1.352(3) .
N2 C6 1.333(3) .
N2 C7 1.338(3) 2_666
N3 C12 1.337(3) .
N3 C8 1.360(3) .
C1 C2 1.384(3) .
C1 H1A 0.9500 .
C2 C3 1.384(3) .
C2 H2 0.9500 .
C3 C4 1.388(3) .
C3 H3 0.9500 .
C4 C5 1.384(3) .
C4 H4 0.9500 .
C5 C6 1.478(3) .
C6 C7 1.404(3) .
C7 N2 1.338(3) 2_666
C7 C8 1.483(3) 2_666
C8 C9 1.385(3) .
C8 C7 1.483(3) 2_666
C9 C10 1.397(3) .
C9 H9 0.9500 .
C10 C11 1.384(4) .
C10 H10 0.9500 .
C11 C12 1.389(3) .
C11 H11 0.9500 .
C12 H12 0.9500 .
C13 C14 1.515(3) .
C13 H13A 0.9900 .
C13 H13B 0.9900 .
C14 C19 1.391(3) .
C14 C15 1.394(3) .
C15 C16 1.390(3) .
C15 H15 0.9500 .
C16 C17 1.392(3) .
C16 H16 0.9500 .
C17 C18 1.396(3) .
C17 C20 1.517(3) .
C18 C19 1.391(3) .
C18 H18 0.9500 .
C19 H19 0.9500 .
C20 H20A 0.9900 .
C20 H20B 0.9900 .
C21 C22 1.512(3) .
C21 H21A 0.9900 .
C21 H21B 0.9900 .
C22 C24 1.391(3) 2_566
C22 C23 1.400(3) .
C23 C24 1.391(3) .
C23 H23 0.9500 .
C24 C22 1.391(3) 2_566
C24 H24 0.9500 .
C25 C26 1.510(3) .
C25 H25A 0.9900 .
C25 H25B 0.9900 .
C26 C27 1.390(3) .
C26 C28 1.394(3) .
C27 C28 1.389(3) 2_755
C27 H27 0.9500 .
C28 C27 1.389(3) 2_755
C28 H28 0.9500 .

loop_
_geom_torsion_atom_site_label_1
_geom_torsion_atom_site_label_2
_geom_torsion_atom_site_label_3
_geom_torsion_atom_site_label_4
_geom_torsion
_geom_torsion_site_symmetry_1
_geom_torsion_site_symmetry_4
O6 P1 O2 Cu1 84.88(13) . .
O7 P1 O2 Cu1 -39.45(15) . .
C13 P1 O2 Cu1 -154.47(12) . .
N2 Cu1 O2 P1 29.0(6) . .
N3 Cu1 O2 P1 108.27(13) . .
N1 Cu1 O2 P1 -74.65(13) . .
O1 Cu1 O2 P1 -157.56(12) . .
O2 Cu1 N1 C1 -24.56(18) . .
N2 Cu1 N1 C1 162.47(18) . .
N3 Cu1 N1 C1 147.3(2) . .
O1 Cu1 N1 C1 63.47(17) . .
O2 Cu1 N1 C5 -178.17(14) . .
N2 Cu1 N1 C5 8.86(14) . .
N3 Cu1 N1 C5 -6.3(3) . .
O1 Cu1 N1 C5 -90.14(15) . .
O2 Cu1 N2 C6 -98.4(6) . .
N3 Cu1 N2 C6 -178.86(16) . .
N1 Cu1 N2 C6 6.57(15) . .
O1 Cu1 N2 C6 88.21(15) . .
O2 Cu1 N2 C7 68.8(6) . 2_666
N3 Cu1 N2 C7 -11.65(15) . 2_666
N1 Cu1 N2 C7 173.78(16) . 2_666
O1 Cu1 N2 C7 -104.57(15) . 2_666
O2 Cu1 N3 C12 22.83(19) . .
N2 Cu1 N3 C12 -164.29(19) . .
N1 Cu1 N3 C12 -149.1(2) . .
O1 Cu1 N3 C12 -67.29(19) . .
O2 Cu1 N3 C8 -173.10(15) . .
N2 Cu1 N3 C8 -0.22(15) . .
N1 Cu1 N3 C8 14.9(3) . .
O1 Cu1 N3 C8 96.77(15) . .
C5 N1 C1 C2 4.1(3) . .
Cu1 N1 C1 C2 -147.78(18) . .
N1 C1 C2 C3 -0.2(3) . .
C1 C2 C3 C4 -3.1(3) . .
C2 C3 C4 C5 2.4(3) . .
C1 N1 C5 C4 -4.9(3) . .
Cu1 N1 C5 C4 150.16(18) . .
C1 N1 C5 C6 -176.28(18) . .
Cu1 N1 C5 C6 -21.3(2) . .
C3 C4 C5 N1 1.6(3) . .
C3 C4 C5 C6 172.1(2) . .
C7 N2 C6 C7 -2.8(3) 2_666 .
Cu1 N2 C6 C7 163.28(15) . .
C7 N2 C6 C5 174.51(18) 2_666 .
Cu1 N2 C6 C5 -19.4(2) . .
N1 C5 C6 N2 26.8(3) . .
C4 C5 C6 N2 -144.5(2) . .
N1 C5 C6 C7 -156.3(2) . .
C4 C5 C6 C7 32.5(3) . .
N2 C6 C7 N2 2.6(3) . 2_666
C5 C6 C7 N2 -174.17(19) . 2_666
N2 C6 C7 C8 -172.9(2) . 2_666
C5 C6 C7 C8 10.3(4) . 2_666
C12 N3 C8 C9 2.0(3) . .
Cu1 N3 C8 C9 -162.95(18) . .
C12 N3 C8 C7 175.4(2) . 2_666
Cu1 N3 C8 C7 10.5(2) . 2_666
N3 C8 C9 C10 -2.4(3) . .
C7 C8 C9 C10 -174.9(2) 2_666 .
C8 C9 C10 C11 1.2(4) . .
C9 C10 C11 C12 0.4(4) . .
C8 N3 C12 C11 -0.3(3) . .
Cu1 N3 C12 C11 163.07(18) . .
C10 C11 C12 N3 -0.8(4) . .
O2 P1 C13 C14 60.47(18) . .
O6 P1 C13 C14 -176.72(15) . .
O7 P1 C13 C14 -58.15(18) . .
P1 C13 C14 C19 88.2(2) . .
P1 C13 C14 C15 -91.6(2) . .
C19 C14 C15 C16 1.1(3) . .
C13 C14 C15 C16 -179.09(19) . .
C14 C15 C16 C17 0.1(3) . .
C15 C16 C17 C18 -1.5(3) . .
C15 C16 C17 C20 174.86(19) . .
C16 C17 C18 C19 1.6(3) . .
C20 C17 C18 C19 -174.7(2) . .
C17 C18 C19 C14 -0.4(3) . .
C15 C14 C19 C18 -0.9(3) . .
C13 C14 C19 C18 179.2(2) . .
C16 C17 C20 P2 107.5(2) . .
C18 C17 C20 P2 -76.2(3) . .
O9 P2 C20 C17 59.5(2) . .
O8 P2 C20 C17 -63.2(2) . .
O10 P2 C20 C17 -177.12(17) . .
O3 P3 C21 C22 53.43(18) . .
O5 P3 C21 C22 177.66(16) . .
O4 P3 C21 C22 -61.16(18) . .
P3 C21 C22 C24 111.8(2) . 2_566
P3 C21 C22 C23 -69.0(2) . .
C24 C22 C23 C24 0.9(4) 2_566 .
C21 C22 C23 C24 -178.3(2) . .
C22 C23 C24 C22 -0.9(4) . 2_566
O11 P4 C25 C26 -62.22(19) . .
O12 P4 C25 C26 61.13(18) . .
O13 P4 C25 C26 171.95(16) . .
P4 C25 C26 C27 88.2(2) . .
P4 C25 C26 C28 -91.5(2) . .
C28 C26 C27 C28 0.0(4) . 2_755
C25 C26 C27 C28 -179.7(2) . 2_755
C27 C26 C28 C27 0.0(4) . 2_755
C25 C26 C28 C27 179.7(2) . 2_755
